data_8102971
loop_
_publ_author_name
'Bendyna, Joanna K.'
'H\"ohn, Peter'
'Prots, Yurii'
'Kniep, R\"udiger'

_publ_section_title
;
Crystal structure of barium tetracalcium bis(dinitridocobaltate(I)), 
BaCa~4~[CoN~2~]~2~
;
_journal_issue 3
_journal_name_full 'Zeitschrift f\"ur Kristallographie - New Crystal Structures'
_journal_page_first 167
_journal_page_last 168
_journal_volume 222
_journal_year 2007
_chemical_formula_structural BaCa4[CoN2]2
_chemical_formula_sum 'Ba0.5 Ca2 Co N2'
_chemical_formula_weight 235.78
_chemical_name_common 'barium tetracalcium bis[dinitridocobaltate(I)]'
_chemical_name_systematic
;
barium tetracalcium bis[dinitridocobaltate(I)]
;
_space_group_IT_number 130
_symmetry_cell_setting tetragonal
_symmetry_space_group_name_Hall '-P 4a 2ac'
_symmetry_space_group_name_H-M 'P 4/n c c :2'
_atom_sites_solution_hydrogens geom
_atom_sites_solution_primary direct
_atom_sites_solution_secondary difmap
_audit_creation_method SHELXL-97
_cell_angle_alpha 90.00
_cell_angle_beta 90.00
_cell_angle_gamma 90.00
_cell_formula_units_Z 8
_cell_length_a 8.3422(3)
_cell_length_b 8.3422(3)
_cell_length_c 12.2201(8)
_cell_measurement_reflns_used 3906
_cell_measurement_temperature 295(2)
_cell_measurement_theta_max 33.1461
_cell_measurement_theta_min 1.6663
_cell_volume 850.42(7)
_computing_cell_refinement 'CrystalClear (Rigaku Corp., 2000)'
_computing_data_collection 'CrystalClear (Rigaku Corp., 2000)'
_computing_data_reduction 'CrystalClear (Rigaku Corp., 2000)'
_computing_molecular_graphics 'Diamond (Brandenburg, 1999)'
_computing_structure_refinement 'SHELXL-97 (Sheldrick, 1997)'
_computing_structure_solution 'SHELXS-97 (Sheldrick, 1997)'
_diffrn_ambient_temperature 295(2)
_diffrn_detector_area_resol_mean 14.6306
_diffrn_measured_fraction_theta_full 1.000
_diffrn_measured_fraction_theta_max 1.000
_diffrn_measurement_device_type 'RIGAKU AFC7 & Mercury CCD'
_diffrn_measurement_method phi/omega
_diffrn_radiation_monochromator graphite
_diffrn_radiation_source 'fine-focus sealed tube'
_diffrn_radiation_type MoK\a
_diffrn_radiation_wavelength 0.71070
_diffrn_reflns_av_R_equivalents 0.0257
_diffrn_reflns_av_sigmaI/netI 0.0138
_diffrn_reflns_limit_h_max 9
_diffrn_reflns_limit_h_min -12
_diffrn_reflns_limit_k_max 12
_diffrn_reflns_limit_k_min -12
_diffrn_reflns_limit_l_max 17
_diffrn_reflns_limit_l_min -12
_diffrn_reflns_number 7340
_diffrn_reflns_theta_full 31.47
_diffrn_reflns_theta_max 31.47
_diffrn_reflns_theta_min 3.33
_exptl_absorpt_coefficient_mu 10.775
_exptl_absorpt_correction_T_max 1.0000
_exptl_absorpt_correction_T_min 0.5980
_exptl_absorpt_correction_type multi-scan
_exptl_crystal_colour black
_exptl_crystal_density_diffrn 3.683
_exptl_crystal_density_method 'not measured'
_exptl_crystal_description 'flat plate'
_exptl_crystal_F_000 872
_exptl_crystal_size_max .03
_exptl_crystal_size_mid .05
_exptl_crystal_size_min .1
_refine_diff_density_max 1.264
_refine_diff_density_min -0.939
_refine_diff_density_rms 0.178
_refine_ls_extinction_coef 0.00114(17)
_refine_ls_extinction_expression Fc^*^=kFc[1+0.001xFc^2^\l^3^/sin(2\q)]^-1/4^
_refine_ls_extinction_method SHELXL
_refine_ls_goodness_of_fit_ref 1.398
_refine_ls_hydrogen_treatment mixed
_refine_ls_matrix_type full
_refine_ls_number_parameters 28
_refine_ls_number_reflns 714
_refine_ls_number_restraints 0
_refine_ls_restrained_S_all 1.398
_refine_ls_R_factor_all 0.0261
_refine_ls_R_factor_gt 0.0257
_refine_ls_shift/su_max 0.000
_refine_ls_shift/su_mean 0.000
_refine_ls_structure_factor_coef Fsqd
_refine_ls_weighting_details 'calc w=1/[\s^2^(Fo^2^)+(0.0068P)^2^+3.7157P] where P=(Fo^2^+2Fc^2^)/3'
_refine_ls_weighting_scheme calc
_refine_ls_wR_factor_gt 0.0483
_refine_ls_wR_factor_ref 0.0484
_reflns_number_gt 706
_reflns_number_total 714
_reflns_threshold_expression >2sigma(I)
_cod_data_source_file 409921.cff
_cod_data_source_block BaCa4Co2N4
_cod_depositor_comments
;
The following automatic conversions were performed:
'_exptl_absorpt_correction_type' value 'Multi-scan' changed to
'multi-scan' according to
'/home/saulius/struct/CIF-dictionaries/cif_core.dic' dictionary named
'cif_core.dic' version 2.4.1 from 2010-06-29.

Automatic conversion script
Id: cif_fix_enum 1555 2011-01-17 13:19:09Z saulius 
;
_cod_original_sg_symbol_H-M P4/ncc
_cod_original_formula_sum 'Ba0.50 Ca2 Co N2'
_cod_database_code 8102971

loop_
_symmetry_equiv_pos_as_xyz
'x, y, z'
'x+1/2, -y, -z+1/2'
'-x+1/2, -y+1/2, z'
'-x, y+1/2, -z+1/2'
'y+1/2, x+1/2, -z+1/2'
'y, -x+1/2, z'
'-y+1/2, x, z'
'-y, -x, -z+1/2'
'-x, -y, -z'
'-x-1/2, y, z-1/2'
'x-1/2, y-1/2, -z'
'x, -y-1/2, z-1/2'
'-y-1/2, -x-1/2, z-1/2'
'-y, x-1/2, -z'
'y-1/2, -x, -z'
'y, x, z-1/2'

loop_
_atom_site_label
_atom_site_type_symbol
_atom_site_fract_x
_atom_site_fract_y
_atom_site_fract_z
_atom_site_U_iso_or_equiv
_atom_site_adp_type
_atom_site_occupancy
_atom_site_symmetry_multiplicity
_atom_site_Wyckoff_symbol
_atom_site_calc_flag
_atom_site_refinement_flags
_atom_site_disorder_assembly
_atom_site_disorder_group
Ba1 Ba 0.2500 0.2500 0.15616(3) 0.01351(11) Uani 1 4 c d S . .
Ca1 Ca 0.08359(7) 0.63022(7) 0.09398(5) 0.00900(12) Uani 1 16 g d . . .
Co1 Co 0.40662(5) 0.59338(5) 0.2500 0.00888(13) Uani 1 8 f d S . .
N1 N 0.5677(3) 0.1270(3) 0.1052(2) 0.0118(5) Uani 1 16 g d . . .

loop_
_atom_site_aniso_label
_atom_site_aniso_U_11
_atom_site_aniso_U_22
_atom_site_aniso_U_33
_atom_site_aniso_U_23
_atom_site_aniso_U_13
_atom_site_aniso_U_12
Ba1 0.01085(12) 0.01085(12) 0.01883(19) 0.000 0.000 0.000
Ca1 0.0103(2) 0.0097(2) 0.0070(2) 0.00069(18) 0.00006(19) -0.00107(19)
Co1 0.01053(16) 0.01053(16) 0.0056(2) -0.00071(14) -0.00071(14) 0.00074(18)
N1 0.0153(11) 0.0120(11) 0.0081(10) 0.0003(9) -0.0016(9) -0.0046(9)

loop_
_atom_type_symbol
_atom_type_description
_atom_type_scat_dispersion_real
_atom_type_scat_dispersion_imag
_atom_type_scat_source
Ba Ba -0.3244 2.2819 'International Tables Vol C Tables 4.2.6.8 and 6.1.1.4'
Ca Ca 0.2262 0.3064 'International Tables Vol C Tables 4.2.6.8 and 6.1.1.4'
Co Co 0.3494 0.9721 'International Tables Vol C Tables 4.2.6.8 and 6.1.1.4'
N N 0.0061 0.0033 'International Tables Vol C Tables 4.2.6.8 and 6.1.1.4'

loop_
_geom_angle_atom_site_label_1
_geom_angle_atom_site_label_2
_geom_angle_atom_site_label_3
_geom_angle
_geom_angle_site_symmetry_1
_geom_angle_site_symmetry_3
_geom_angle_publ_flag
N1 Ba1 N1 87.37(2) 7 3 ?
N1 Ba1 N1 155.27(10) 7 6 ?
N1 Ba1 N1 87.37(2) 3 6 ?
N1 Ba1 N1 87.37(2) 7 . ?
N1 Ba1 N1 155.27(10) 3 . ?
N1 Ba1 N1 87.37(2) 6 . ?
N1 Ba1 Co1 32.54(5) 7 . ?
N1 Ba1 Co1 97.29(5) 3 . ?
N1 Ba1 Co1 171.70(5) 6 . ?
N1 Ba1 Co1 91.12(5) . . ?
N1 Ba1 Co1 171.70(5) 7 3 ?
N1 Ba1 Co1 91.12(5) 3 3 ?
N1 Ba1 Co1 32.54(5) 6 3 ?
N1 Ba1 Co1 97.29(5) . 3 ?
Co1 Ba1 Co1 139.976(13) . 3 ?
N1 Ba1 Co1 97.29(5) 7 4_645 ?
N1 Ba1 Co1 171.70(5) 3 4_645 ?
N1 Ba1 Co1 91.12(5) 6 4_645 ?
N1 Ba1 Co1 32.54(5) . 4_645 ?
Co1 Ba1 Co1 83.274(4) . 4_645 ?
Co1 Ba1 Co1 83.274(4) 3 4_645 ?
N1 Ba1 Co1 91.12(5) 7 2_465 ?
N1 Ba1 Co1 32.54(5) 3 2_465 ?
N1 Ba1 Co1 97.29(5) 6 2_465 ?
N1 Ba1 Co1 171.70(5) . 2_465 ?
Co1 Ba1 Co1 83.274(4) . 2_465 ?
Co1 Ba1 Co1 83.274(4) 3 2_465 ?
Co1 Ba1 Co1 139.976(13) 4_645 2_465 ?
N1 Ba1 Ca1 128.79(5) 7 7 ?
N1 Ba1 Ca1 43.71(5) 3 7 ?
N1 Ba1 Ca1 44.09(5) 6 7 ?
N1 Ba1 Ca1 129.13(5) . 7 ?
Co1 Ba1 Ca1 139.207(13) . 7 ?
Co1 Ba1 Ca1 52.385(11) 3 7 ?
Co1 Ba1 Ca1 133.284(13) 4_645 7 ?
Co1 Ba1 Ca1 57.392(12) 2_465 7 ?
N1 Ba1 Ca1 44.09(5) 7 6 ?
N1 Ba1 Ca1 129.13(5) 3 6 ?
N1 Ba1 Ca1 128.79(5) 6 6 ?
N1 Ba1 Ca1 43.71(5) . 6 ?
Co1 Ba1 Ca1 52.385(11) . 6 ?
Co1 Ba1 Ca1 139.207(13) 3 6 ?
Co1 Ba1 Ca1 57.392(12) 4_645 6 ?
Co1 Ba1 Ca1 133.284(13) 2_465 6 ?
Ca1 Ba1 Ca1 155.24(2) 7 6 ?
N1 Ba1 Ca1 43.71(5) 7 . ?
N1 Ba1 Ca1 44.09(5) 3 . ?
N1 Ba1 Ca1 129.13(5) 6 . ?
N1 Ba1 Ca1 128.79(5) . . ?
Co1 Ba1 Ca1 57.392(12) . . ?
Co1 Ba1 Ca1 133.284(13) 3 . ?
Co1 Ba1 Ca1 139.207(13) 4_645 . ?
Co1 Ba1 Ca1 52.385(11) 2_465 . ?
Ca1 Ba1 Ca1 87.366(5) 7 . ?
Ca1 Ba1 Ca1 87.366(5) 6 . ?
N1 Ba1 Ca1 129.13(5) 7 3 ?
N1 Ba1 Ca1 128.79(5) 3 3 ?
N1 Ba1 Ca1 43.71(5) 6 3 ?
N1 Ba1 Ca1 44.09(5) . 3 ?
Co1 Ba1 Ca1 133.284(13) . 3 ?
Co1 Ba1 Ca1 57.392(12) 3 3 ?
Co1 Ba1 Ca1 52.385(11) 4_645 3 ?
Co1 Ba1 Ca1 139.207(13) 2_465 3 ?
Ca1 Ba1 Ca1 87.366(5) 7 3 ?
Ca1 Ba1 Ca1 87.366(5) 6 3 ?
Ca1 Ba1 Ca1 155.24(2) . 3 ?
N1 Ca1 N1 96.08(9) 11_565 7 ?
N1 Ca1 N1 91.02(8) 11_565 3 ?
N1 Ca1 N1 108.04(12) 7 3 ?
N1 Ca1 N1 94.14(8) 11_565 6_565 ?
N1 Ca1 N1 93.83(8) 7 6_565 ?
N1 Ca1 N1 156.86(10) 3 6_565 ?
N1 Ca1 Co1 130.24(6) 11_565 3_565 ?
N1 Ca1 Co1 95.77(6) 7 3_565 ?
N1 Ca1 Co1 129.93(6) 3 3_565 ?
N1 Ca1 Co1 36.92(6) 6_565 3_565 ?
N1 Ca1 Co1 126.25(6) 11_565 2_465 ?
N1 Ca1 Co1 108.01(6) 7 2_465 ?
N1 Ca1 Co1 36.29(6) 3 2_465 ?
N1 Ca1 Co1 129.79(6) 6_565 2_465 ?
Co1 Ca1 Co1 94.945(17) 3_565 2_465 ?
N1 Ca1 Co1 128.12(7) 11_565 . ?
N1 Ca1 Co1 32.37(6) 7 . ?
N1 Ca1 Co1 107.47(6) 3 . ?
N1 Ca1 Co1 86.87(6) 6_565 . ?
Co1 Ca1 Co1 71.51(2) 3_565 . ?
Co1 Ca1 Co1 88.696(16) 2_465 . ?
N1 Ca1 Ca1 47.68(6) 11_565 15_565 ?
N1 Ca1 Ca1 94.31(6) 7 15_565 ?
N1 Ca1 Ca1 135.46(7) 3 15_565 ?
N1 Ca1 Ca1 46.60(6) 6_565 15_565 ?
Co1 Ca1 Ca1 83.342(17) 3_565 15_565 ?
Co1 Ca1 Ca1 157.67(2) 2_465 15_565 ?
Co1 Ca1 Ca1 111.564(15) . 15_565 ?
N1 Ca1 Ca1 49.46(7) 11_565 14_665 ?
N1 Ca1 Ca1 46.76(6) 7 14_665 ?
N1 Ca1 Ca1 107.45(6) 3 14_665 ?
N1 Ca1 Ca1 92.90(6) 6_565 14_665 ?
Co1 Ca1 Ca1 120.592(17) 3_565 14_665 ?
Co1 Ca1 Ca1 134.90(2) 2_465 14_665 ?
Co1 Ca1 Ca1 78.662(16) . 14_665 ?
Ca1 Ca1 Ca1 61.697(19) 15_565 14_665 ?
N1 Ca1 Ca1 92.90(6) 11_565 3_565 ?
N1 Ca1 Ca1 48.01(7) 7 3_565 ?
N1 Ca1 Ca1 156.02(7) 3 3_565 ?
N1 Ca1 Ca1 46.16(6) 6_565 3_565 ?
Co1 Ca1 Ca1 61.823(15) 3_565 3_565 ?
Co1 Ca1 Ca1 138.632(15) 2_465 3_565 ?
Co1 Ca1 Ca1 52.732(13) . 3_565 ?
Ca1 Ca1 Ca1 59.151(10) 15_565 3_565 ?
Ca1 Ca1 Ca1 59.151(10) 14_665 3_565 ?
N1 Ca1 Ca1 46.17(6) 11_565 9_565 ?
N1 Ca1 Ca1 107.35(6) 7 9_565 ?
N1 Ca1 Ca1 44.85(6) 3 9_565 ?
N1 Ca1 Ca1 135.60(6) 6_565 9_565 ?
Co1 Ca1 Ca1 156.75(3) 3_565 9_565 ?
Co1 Ca1 Ca1 80.54(2) 2_465 9_565 ?
Co1 Ca1 Ca1 130.69(3) . 9_565 ?
Ca1 Ca1 Ca1 92.26(3) 15_565 9_565 ?
Ca1 Ca1 Ca1 75.99(3) 14_665 9_565 ?
Ca1 Ca1 Ca1 134.02(2) 3_565 9_565 ?
N1 Ca1 Ba1 103.03(7) 11_565 . ?
N1 Ca1 Ba1 54.36(6) 7 . ?
N1 Ca1 Ba1 54.30(6) 3 . ?
N1 Ca1 Ba1 144.82(6) 6_565 . ?
Co1 Ca1 Ba1 122.83(2) 3_565 . ?
Co1 Ca1 Ba1 60.534(11) 2_465 . ?
Co1 Ca1 Ba1 58.362(12) . . ?
Ca1 Ca1 Ba1 137.93(2) 15_565 . ?
Ca1 Ca1 Ba1 76.288(18) 14_665 . ?
Ca1 Ca1 Ba1 101.82(2) 3_565 . ?
Ca1 Ca1 Ba1 74.809(19) 9_565 . ?
N1 Co1 N1 177.02(16) 4_655 7 ?
N1 Co1 Ca1 58.05(9) 4_655 5_455 ?
N1 Co1 Ca1 120.12(8) 7 5_455 ?
N1 Co1 Ca1 120.12(8) 4_655 3_565 ?
N1 Co1 Ca1 58.05(9) 7 3_565 ?
Ca1 Co1 Ca1 116.60(3) 5_455 3_565 ?
N1 Co1 Ca1 54.85(8) 4_655 2_565 ?
N1 Co1 Ca1 128.03(8) 7 2_565 ?
Ca1 Co1 Ca1 87.59(2) 5_455 2_565 ?
Ca1 Co1 Ca1 148.929(12) 3_565 2_565 ?
N1 Co1 Ca1 128.03(8) 4_655 6 ?
N1 Co1 Ca1 54.85(8) 7 6 ?
Ca1 Co1 Ca1 148.929(12) 5_455 6 ?
Ca1 Co1 Ca1 87.59(2) 3_565 6 ?
Ca1 Co1 Ca1 78.38(3) 2_565 6 ?
N1 Co1 Ca1 47.21(8) 4_655 8_665 ?
N1 Co1 Ca1 130.24(9) 7 8_665 ?
Ca1 Co1 Ca1 65.45(2) 5_455 8_665 ?
Ca1 Co1 Ca1 75.09(2) 3_565 8_665 ?
Ca1 Co1 Ca1 100.52(2) 2_565 8_665 ?
Ca1 Co1 Ca1 144.095(12) 6 8_665 ?
N1 Co1 Ca1 130.24(9) 4_655 . ?
N1 Co1 Ca1 47.21(8) 7 . ?
Ca1 Co1 Ca1 75.09(2) 5_455 . ?
Ca1 Co1 Ca1 65.45(2) 3_565 . ?
Ca1 Co1 Ca1 144.095(12) 2_565 . ?
Ca1 Co1 Ca1 100.52(2) 6 . ?
Ca1 Co1 Ca1 100.37(2) 8_665 . ?
N1 Co1 Ba1 60.16(9) 4_655 2_565 ?
N1 Co1 Ba1 120.97(8) 7 2_565 ?
Ca1 Co1 Ba1 116.823(13) 5_455 2_565 ?
Ca1 Co1 Ba1 83.931(12) 3_565 2_565 ?
Ca1 Co1 Ba1 67.081(13) 2_565 2_565 ?
Ca1 Co1 Ba1 83.095(15) 6 2_565 ?
Ca1 Co1 Ba1 64.246(10) 8_665 2_565 ?
Ca1 Co1 Ba1 148.819(15) . 2_565 ?
N1 Co1 Ba1 120.97(8) 4_655 . ?
N1 Co1 Ba1 60.16(9) 7 . ?
Ca1 Co1 Ba1 83.931(12) 5_455 . ?
Ca1 Co1 Ba1 116.823(13) 3_565 . ?
Ca1 Co1 Ba1 83.095(15) 2_565 . ?
Ca1 Co1 Ba1 67.081(13) 6 . ?
Ca1 Co1 Ba1 148.819(15) 8_665 . ?
Ca1 Co1 Ba1 64.246(10) . . ?
Ba1 Co1 Ba1 141.611(18) 2_565 . ?
Co1 N1 Ca1 167.03(15) 4_645 11_655 ?
Co1 N1 Ca1 100.42(11) 4_645 6 ?
Ca1 N1 Ca1 85.56(8) 11_655 6 ?
Co1 N1 Ca1 88.86(10) 4_645 3 ?
Ca1 N1 Ca1 88.98(8) 11_655 3 ?
Ca1 N1 Ca1 160.66(12) 6 3 ?
Co1 N1 Ca1 85.03(10) 4_645 7_655 ?
Ca1 N1 Ca1 83.93(9) 11_655 7_655 ?
Ca1 N1 Ca1 85.83(8) 6 7_655 ?
Ca1 N1 Ca1 112.04(10) 3 7_655 ?
Co1 N1 Ba1 87.29(10) 4_645 . ?
Ca1 N1 Ba1 105.03(9) 11_655 . ?
Ca1 N1 Ba1 81.93(8) 6 . ?
Ca1 N1 Ba1 81.61(7) 3 . ?
Ca1 N1 Ba1 164.14(11) 7_655 . ?

loop_
_geom_bond_atom_site_label_1
_geom_bond_atom_site_label_2
_geom_bond_distance
_geom_bond_site_symmetry_2
_geom_bond_publ_flag
Ba1 N1 2.910(3) 7 ?
Ba1 N1 2.910(3) 3 ?
Ba1 N1 2.910(3) 6 ?
Ba1 N1 2.910(3) . ?
Ba1 Co1 3.3508(3) . ?
Ba1 Co1 3.3508(2) 3 ?
Ba1 Co1 3.3508(2) 4_645 ?
Ba1 Co1 3.3508(3) 2_465 ?
Ba1 Ca1 3.5448(6) 7 ?
Ba1 Ca1 3.5448(6) 6 ?
Ba1 Ca1 3.5448(6) . ?
Ba1 Ca1 3.5448(6) 3 ?
Ca1 N1 2.437(3) 11_565 ?
Ca1 N1 2.474(3) 7 ?
Ca1 N1 2.493(2) 3 ?
Ca1 N1 2.549(3) 6_565 ?
Ca1 Co1 2.9931(6) 3_565 ?
Ca1 Co1 3.0486(7) 2_465 ?
Ca1 Co1 3.3153(7) . ?
Ca1 Ca1 3.3357(10) 15_565 ?
Ca1 Ca1 3.3357(10) 14_665 ?
Ca1 Ca1 3.4209(11) 3_565 ?
Ca1 Ca1 3.4556(11) 9_565 ?
Co1 N1 1.805(3) 4_655 ?
Co1 N1 1.805(3) 7 ?
Co1 Ca1 2.9931(6) 5_455 ?
Co1 Ca1 2.9931(6) 3_565 ?
Co1 Ca1 3.0486(7) 2_565 ?
Co1 Ca1 3.0486(7) 6 ?
Co1 Ca1 3.3153(7) 8_665 ?
Co1 Ba1 3.3508(2) 2_565 ?
N1 Co1 1.805(3) 4_645 ?
N1 Ca1 2.437(3) 11_655 ?
N1 Ca1 2.474(3) 6 ?
N1 Ca1 2.493(2) 3 ?
N1 Ca1 2.549(3) 7_655 ?
